data_4105536
loop_
_publ_author_name
'Anantharamulu Navulla'
'Alexander A. Tsirlin'
'Artem M. Abakumov'
'Roman V. Shpanchenko'
'Haitao Zhang'
'Evgeny V. Dikarev'

_publ_contact_author_address
;
Department of Chemistry
University at Albany
1400 Washington ave
Albany NY 12222
USA
;
_publ_contact_author_email dikarev@albany.edu
_publ_contact_author_fax 518-442-3462
_publ_contact_author_name
;
Dikarev, Evgeny V.
;
_publ_contact_author_phone 518-442-4401
_publ_section_title
;
 Fluorinated Heterometallic \b-Diketonates as Volatile Single-Source
 Precursors for the Synthesis of Low-Valent Mixed-Metal Fluorides
;
_journal_name_full 'Journal of the American Chemical Society'
_journal_page_first 692
_journal_page_last 694
_journal_paper_doi 10.1021/ja109128r
_journal_volume 133
_journal_year 2011
_chemical_formula_sum 'C20 H4 F24 O8 Pb Zn'
_chemical_formula_weight 1100.79
_chemical_name_systematic
; 
 catena-(di(hexafluoroacetylacetonate)-zinc(II)-
 di(hexafluoroacetylacetonate)-lead(II))
;
_space_group_IT_number 14
_symmetry_cell_setting monoclinic
_symmetry_space_group_name_Hall '-P 2ybc'
_symmetry_space_group_name_H-M 'P 1 21/c 1'
_atom_sites_solution_hydrogens geom
_atom_sites_solution_primary direct
_atom_sites_solution_secondary difmap
_audit_creation_method SHELXL-97
_cell_angle_alpha 90.00
_cell_angle_beta 107.3070(10)
_cell_angle_gamma 90.00
_cell_formula_units_Z 8
_cell_length_a 18.3980(16)
_cell_length_b 14.4711(13)
_cell_length_c 23.748(2)
_cell_measurement_reflns_used 8135
_cell_measurement_temperature 100(2)
_cell_measurement_theta_max 28.21
_cell_measurement_theta_min 2.28
_cell_volume 6036.4(9)
_computing_cell_refinement 'SMART, SAINT'
_computing_data_collection SMART
_computing_data_reduction SAINT
_computing_molecular_graphics 'SHELXP-93 (Sheldrick, 1993)'
_computing_publication_material 'SHELXCIF-93 (Sheldrick, 1993)'
_computing_structure_refinement 'SHELXL-97 (Sheldrick, 1997)'
_computing_structure_solution 'SHELXS-97 (Sheldrick, 1990)'
_diffrn_ambient_temperature 100(2)
_diffrn_measured_fraction_theta_full 0.998
_diffrn_measured_fraction_theta_max 0.935
_diffrn_measurement_device_type 'Bruker SMART APEX CCD'
_diffrn_measurement_method '0.3 deg wide \w exposures'
_diffrn_radiation_monochromator graphite
_diffrn_radiation_source 'fine-focus sealed tube'
_diffrn_radiation_type MoK\a
_diffrn_radiation_wavelength 0.71073
_diffrn_reflns_av_R_equivalents 0.0330
_diffrn_reflns_av_sigmaI/netI 0.0331
_diffrn_reflns_limit_h_max 24
_diffrn_reflns_limit_h_min -24
_diffrn_reflns_limit_k_max 18
_diffrn_reflns_limit_k_min -18
_diffrn_reflns_limit_l_max 31
_diffrn_reflns_limit_l_min -30
_diffrn_reflns_number 50446
_diffrn_reflns_theta_full 25.00
_diffrn_reflns_theta_max 28.26
_diffrn_reflns_theta_min 1.67
_diffrn_standards_decay_% 0
_diffrn_standards_interval_count na
_diffrn_standards_interval_time na
_diffrn_standards_number 'none (area detector data)'
_exptl_absorpt_coefficient_mu 6.559
_exptl_absorpt_correction_T_max 0.3848
_exptl_absorpt_correction_T_min 0.2280
_exptl_absorpt_correction_type multi-scan
_exptl_absorpt_process_details
;
 SADABS (Bruker-AXS 2003)
;
_exptl_crystal_colour colorless
_exptl_crystal_density_diffrn 2.422
_exptl_crystal_density_method none
_exptl_crystal_description block
_exptl_crystal_F_000 4128
_exptl_crystal_size_max 0.32
_exptl_crystal_size_mid 0.18
_exptl_crystal_size_min 0.18
_refine_diff_density_max 3.293
_refine_diff_density_min -2.004
_refine_diff_density_rms 0.192
_refine_ls_extinction_coef noref
_refine_ls_extinction_method none
_refine_ls_goodness_of_fit_ref 1.028
_refine_ls_hydrogen_treatment noref
_refine_ls_matrix_type full
_refine_ls_number_parameters 958
_refine_ls_number_reflns 13979
_refine_ls_number_restraints 30
_refine_ls_restrained_S_all 1.030
_refine_ls_R_factor_all 0.0635
_refine_ls_R_factor_gt 0.0433
_refine_ls_shift/su_max 0.002
_refine_ls_shift/su_mean 0.000
_refine_ls_structure_factor_coef Fsqd
_refine_ls_weighting_details 'calc w=1/[\s^2^(Fo^2^)+(0.0642P)^2^+29.1052P] where P=(Fo^2^+2Fc^2^)/3'
_refine_ls_weighting_scheme calc
_refine_ls_wR_factor_gt 0.1092
_refine_ls_wR_factor_ref 0.1222
_reflns_number_gt 10283
_reflns_number_total 13979
_reflns_threshold_expression >2sigma(I)
_cod_data_source_file ja109128r_si_002_1.cif
_cod_data_source_block PbZn(CF3COCHCOCF3)4_(5)
_cod_original_cell_volume 6036.5(9)
_cod_database_code 4105536

loop_
_symmetry_equiv_pos_as_xyz
'x, y, z'
'-x, y+1/2, -z+1/2'
'-x, -y, -z'
'x, -y-1/2, z-1/2'

loop_
_atom_site_label
_atom_site_type_symbol
_atom_site_fract_x
_atom_site_fract_y
_atom_site_fract_z
_atom_site_U_iso_or_equiv
_atom_site_adp_type
_atom_site_occupancy
_atom_site_symmetry_multiplicity
_atom_site_calc_flag
_atom_site_refinement_flags
_atom_site_disorder_group
Pb1 Pb 0.265278(11) 0.763553(14) 0.537648(9) 0.01859(7) Uani 1 1 d . .
Pb2 Pb 0.239295(11) 0.261952(14) 0.462261(9) 0.01846(7) Uani 1 1 d . .
Zn1 Zn 0.23825(4) 0.51900(4) 0.51732(3) 0.02134(15) Uani 1 1 d . .
Zn2 Zn 0.22205(4) 0.01818(4) 0.48252(3) 0.02211(15) Uani 1 1 d . .
O1 O 0.3428(2) 0.8957(3) 0.57592(18) 0.0258(9) Uani 1 1 d . .
O2 O 0.3633(2) 0.7068(3) 0.61933(18) 0.0246(9) Uani 1 1 d . .
O3 O 0.2287(2) 0.8070(3) 0.62176(18) 0.0237(9) Uani 1 1 d . .
O4 O 0.2173(2) 0.6111(3) 0.57921(17) 0.0201(8) Uani 1 1 d . .
O5 O 0.3307(2) 0.5943(3) 0.51655(18) 0.0213(8) Uani 1 1 d . .
O6 O 0.3059(2) 0.4147(3) 0.55649(18) 0.0242(9) Uani 1 1 d . .
O7 O 0.1791(2) 0.6071(3) 0.45341(18) 0.0243(9) Uani 1 1 d . .
O8 O 0.1583(2) 0.4224(3) 0.48610(19) 0.0238(9) Uani 1 1 d . .
O9 O 0.2901(2) 0.3923(3) 0.42447(18) 0.0242(9) Uani 1 1 d . .
O10 O 0.2722(2) 0.2031(3) 0.38004(19) 0.0260(9) Uani 1 1 d . .
O11 O 0.1374(2) 0.3071(3) 0.37855(18) 0.0243(9) Uani 1 1 d . .
O12 O 0.1572(2) 0.1105(3) 0.41917(17) 0.0208(8) Uani 1 1 d . .
O13 O 0.3176(2) 0.0894(3) 0.48335(18) 0.0215(8) Uani 1 1 d . .
O14 O 0.2569(2) -0.0881(3) 0.44300(19) 0.0265(9) Uani 1 1 d . .
O15 O 0.2122(2) 0.1113(3) 0.54356(19) 0.0265(9) Uani 1 1 d . .
O16 O 0.1648(2) -0.0743(3) 0.51579(18) 0.0224(9) Uani 1 1 d . .
C1 C 0.3906(4) 0.9067(4) 0.6258(3) 0.0288(14) Uani 1 1 d . .
C2 C 0.4216(4) 0.8428(5) 0.6700(3) 0.0317(15) Uani 1 1 d . .
H2 H 0.4541 0.8643 0.7066 0.038 Uiso 1 1 calc R .
C3 C 0.4070(4) 0.7483(4) 0.6629(3) 0.0254(13) Uani 1 1 d . .
C4 C 0.4169(4) 1.0090(5) 0.6379(3) 0.0384(17) Uani 1 1 d D 1
F1 F 0.4382(8) 1.0462(10) 0.5942(5) 0.064(5) Uiso 0.50 1 d PD 1
F2 F 0.4809(5) 1.0171(6) 0.6846(4) 0.040(2) Uiso 0.50 1 d PD 1
F3 F 0.3610(6) 1.0588(9) 0.6461(6) 0.063(4) Uiso 0.50 1 d PD 1
C4X C 0.4169(4) 1.0090(5) 0.6379(3) 0.990 Uiso 0.00 1 d PD 2
F1X F 0.4551(6) 1.0330(8) 0.5998(4) 0.036(3) Uiso 0.50 1 d PD 2
F2X F 0.4539(5) 1.0249(6) 0.6946(4) 0.045(2) Uiso 0.50 1 d PD 2
F3X F 0.3560(5) 1.0657(7) 0.6258(5) 0.039(3) Uiso 0.50 1 d PD 2
C5 C 0.4488(4) 0.6852(5) 0.7143(3) 0.0346(15) Uani 1 1 d D 1
F4 F 0.4664(6) 0.7215(7) 0.7660(4) 0.055(3) Uiso 0.50 1 d PD 1
F5 F 0.5072(7) 0.6445(10) 0.7038(6) 0.091(4) Uiso 0.50 1 d PD 1
F6 F 0.4061(6) 0.6120(8) 0.7166(5) 0.075(3) Uiso 0.50 1 d PD 1
C5X C 0.4488(4) 0.6852(5) 0.7143(3) 0.990 Uiso 0.00 1 d PD 2
F4X F 0.4279(7) 0.7010(8) 0.7605(5) 0.065(3) Uiso 0.50 1 d PD 2
F5X F 0.5252(5) 0.6989(8) 0.7280(5) 0.058(3) Uiso 0.50 1 d PD 2
F6X F 0.4466(5) 0.5994(6) 0.6992(4) 0.051(2) Uiso 0.50 1 d PD 2
C6 C 0.2180(3) 0.7646(4) 0.6646(3) 0.0227(12) Uani 1 1 d . .
C7 C 0.2042(4) 0.6700(4) 0.6698(3) 0.0275(13) Uani 1 1 d . .
H7 H 0.1942 0.6507 0.7050 0.033 Uiso 1 1 calc R .
C8 C 0.2040(3) 0.6025(4) 0.6287(3) 0.0234(12) Uani 1 1 d . .
C9 C 0.2199(4) 0.8255(5) 0.7180(3) 0.0322(15) Uani 1 1 d . .
F7 F 0.2873(3) 0.8127(3) 0.75973(18) 0.0465(11) Uani 1 1 d . .
F8 F 0.2146(3) 0.9150(3) 0.70407(19) 0.0510(12) Uani 1 1 d . .
F9 F 0.1656(3) 0.8043(3) 0.7418(2) 0.0579(13) Uani 1 1 d . .
C10 C 0.1868(4) 0.5038(4) 0.6443(3) 0.0306(14) Uani 1 1 d . .
F10 F 0.1560(3) 0.4994(3) 0.6881(2) 0.0439(11) Uani 1 1 d . .
F11 F 0.1381(3) 0.4633(3) 0.5979(2) 0.0617(15) Uani 1 1 d . .
F12 F 0.2499(3) 0.4540(3) 0.6593(3) 0.0632(15) Uani 1 1 d . .
C11 C 0.3984(3) 0.5724(4) 0.5440(3) 0.0212(12) Uani 1 1 d . .
C12 C 0.4251(3) 0.4923(4) 0.5755(3) 0.0246(13) Uani 1 1 d . .
H12 H 0.4780 0.4872 0.5956 0.029 Uiso 1 1 calc R .
C13 C 0.3775(3) 0.4193(4) 0.5790(3) 0.0214(12) Uani 1 1 d . .
C14 C 0.4592(3) 0.6429(4) 0.5399(3) 0.0243(12) Uani 1 1 d . .
F13 F 0.4285(2) 0.7258(3) 0.52192(19) 0.0369(10) Uani 1 1 d . .
F14 F 0.5127(2) 0.6552(3) 0.59145(18) 0.0358(9) Uani 1 1 d . .
F15 F 0.4946(2) 0.6143(3) 0.5015(2) 0.0406(10) Uani 1 1 d . .
C15 C 0.4123(4) 0.3341(5) 0.6147(3) 0.0299(14) Uani 1 1 d . .
F16 F 0.3999(3) 0.3355(3) 0.6662(2) 0.0574(13) Uani 1 1 d . .
F17 F 0.4865(2) 0.3276(3) 0.6240(2) 0.0537(13) Uani 1 1 d . .
F18 F 0.3818(3) 0.2572(3) 0.5874(2) 0.0542(13) Uani 1 1 d . .
C16 C 0.1122(3) 0.5946(4) 0.4212(3) 0.0239(12) Uani 1 1 d . .
C17 C 0.0662(3) 0.5173(4) 0.4183(3) 0.0254(13) Uani 1 1 d . .
H17 H 0.0156 0.5183 0.3924 0.030 Uiso 1 1 calc R .
C18 C 0.0920(3) 0.4386(4) 0.4523(3) 0.0228(12) Uani 1 1 d . .
C19 C 0.0789(4) 0.6762(5) 0.3807(3) 0.0325(15) Uani 1 1 d D 1
F19 F 0.1082(7) 0.7551(7) 0.4045(5) 0.065(3) Uiso 0.50 1 d PD 1
F20 F 0.0941(7) 0.6636(8) 0.3303(5) 0.071(3) Uiso 0.50 1 d PD 1
F21 F 0.0055(5) 0.6833(8) 0.3703(5) 0.062(3) Uiso 0.50 1 d PD 1
C19X C 0.0789(4) 0.6762(5) 0.3807(3) 0.990 Uiso 0.00 1 d PD 2
F19X F 0.0717(6) 0.7495(6) 0.4124(4) 0.045(2) Uiso 0.50 1 d PD 2
F20X F 0.1228(5) 0.7017(7) 0.3487(4) 0.047(2) Uiso 0.50 1 d PD 2
F21X F 0.0087(4) 0.6598(6) 0.3436(4) 0.045(2) Uiso 0.50 1 d PD 2
C20 C 0.0333(3) 0.3630(4) 0.4522(3) 0.0273(13) Uani 1 1 d . .
F22 F -0.0034(2) 0.3862(3) 0.4913(2) 0.0442(11) Uani 1 1 d . .
F23 F -0.0187(2) 0.3529(3) 0.40014(19) 0.0386(10) Uani 1 1 d . .
F24 F 0.0667(2) 0.2815(3) 0.46854(18) 0.0337(9) Uani 1 1 d . .
C21 C 0.3033(3) 0.4021(4) 0.3759(3) 0.0232(12) Uani 1 1 d . .
C22 C 0.3018(4) 0.3375(4) 0.3323(3) 0.0285(14) Uani 1 1 d . .
H22 H 0.3117 0.3580 0.2973 0.034 Uiso 1 1 calc R .
C23 C 0.2863(4) 0.2429(4) 0.3377(3) 0.0240(13) Uani 1 1 d . .
C24 C 0.3223(4) 0.5019(5) 0.3637(3) 0.0297(14) Uani 1 1 d . .
F25 F 0.3783(2) 0.5350(3) 0.40913(19) 0.0428(10) Uani 1 1 d . .
F26 F 0.2621(2) 0.5561(3) 0.3570(2) 0.0498(12) Uani 1 1 d . .
F27 F 0.3458(3) 0.5114(3) 0.31619(19) 0.0461(11) Uani 1 1 d . .
C25 C 0.2843(4) 0.1803(5) 0.2852(3) 0.0318(14) Uani 1 1 d . .
F28 F 0.3275(3) 0.2093(4) 0.2537(2) 0.0661(16) Uani 1 1 d . .
F29 F 0.3023(4) 0.0944(3) 0.3019(2) 0.0683(16) Uani 1 1 d . .
F30 F 0.2128(3) 0.1777(3) 0.2483(2) 0.0542(12) Uani 1 1 d . .
C26 C 0.0937(4) 0.2651(4) 0.3358(3) 0.0248(13) Uani 1 1 d . .
C27 C 0.0771(3) 0.1708(4) 0.3283(3) 0.0260(13) Uani 1 1 d . .
H27 H 0.0419 0.1520 0.2920 0.031 Uiso 1 1 calc R .
C28 C 0.1075(3) 0.1031(4) 0.3690(3) 0.0250(13) Uani 1 1 d . .
C29 C 0.0525(4) 0.3294(5) 0.2834(3) 0.0357(16) Uani 1 1 d D 1
F31 F 0.0824(7) 0.4133(7) 0.2915(5) 0.074(3) Uiso 0.50 1 d PD 1
F32 F -0.0180(8) 0.3483(12) 0.2853(8) 0.119(6) Uiso 0.50 1 d PD 1
F33 F 0.0458(7) 0.2979(8) 0.2327(5) 0.067(3) Uiso 0.50 1 d PD 1
C29X C 0.0525(4) 0.3294(5) 0.2834(3) 0.990 Uiso 0.00 1 d PD 2
F31X F 0.0467(5) 0.4137(5) 0.3004(4) 0.0364(18) Uiso 0.50 1 d PD 2
F32X F -0.0232(4) 0.3060(6) 0.2626(4) 0.041(2) Uiso 0.50 1 d PD 2
F33X F 0.0808(5) 0.3173(6) 0.2394(4) 0.040(2) Uiso 0.50 1 d PD 2
C30 C 0.0788(4) 0.0038(5) 0.3515(3) 0.0353(15) Uani 1 1 d . .
F34 F 0.0097(3) 0.0008(3) 0.3133(2) 0.0558(13) Uani 1 1 d . .
F35 F 0.1253(3) -0.0390(4) 0.3273(3) 0.0755(17) Uani 1 1 d . .
F36 F 0.0765(3) -0.0439(3) 0.3982(2) 0.0650(16) Uani 1 1 d . .
C31 C 0.3632(3) 0.0652(4) 0.4552(3) 0.0228(12) Uani 1 1 d . .
C32 C 0.3634(3) -0.0149(4) 0.4236(3) 0.0265(13) Uani 1 1 d . .
H32 H 0.4008 -0.0222 0.4038 0.032 Uiso 1 1 calc R .
C33 C 0.3106(3) -0.0853(4) 0.4199(3) 0.0250(13) Uani 1 1 d . .
C34 C 0.4282(3) 0.1343(4) 0.4586(3) 0.0293(14) Uani 1 1 d . .
F37 F 0.4126(2) 0.2180(3) 0.47530(19) 0.0342(9) Uani 1 1 d . .
F38 F 0.4429(2) 0.1430(3) 0.4072(2) 0.0419(10) Uani 1 1 d . .
F39 F 0.4921(2) 0.1058(3) 0.4980(2) 0.0502(12) Uani 1 1 d . .
C35 C 0.3133(4) -0.1702(5) 0.3816(3) 0.0313(14) Uani 1 1 d . .
F40 F 0.3795(3) -0.1799(3) 0.3708(2) 0.0614(14) Uani 1 1 d . .
F41 F 0.3010(3) -0.2470(3) 0.4073(2) 0.0478(12) Uani 1 1 d . .
F42 F 0.2591(3) -0.1636(4) 0.3310(2) 0.0670(15) Uani 1 1 d . .
C36 C 0.1734(3) 0.1010(4) 0.5787(3) 0.0249(13) Uani 1 1 d . .
C37 C 0.1298(3) 0.0253(4) 0.5836(3) 0.0264(13) Uani 1 1 d . .
H37 H 0.1001 0.0289 0.6101 0.032 Uiso 1 1 calc R .
C38 C 0.1273(3) -0.0552(4) 0.5518(3) 0.0218(12) Uani 1 1 d . .
C39 C 0.1744(4) 0.1845(5) 0.6190(3) 0.0361(16) Uani 1 1 d D 1
F43 F 0.2201(6) 0.2496(6) 0.6142(5) 0.046(2) Uiso 0.50 1 d PD 1
F44 F 0.1013(5) 0.2146(7) 0.6097(5) 0.053(2) Uiso 0.50 1 d PD 1
F45 F 0.1976(6) 0.1575(7) 0.6755(4) 0.053(2) Uiso 0.50 1 d PD 1
C39X C 0.1744(4) 0.1845(5) 0.6190(3) 0.990 Uiso 0.00 1 d PD 2
F43X F 0.1891(6) 0.2613(5) 0.5956(4) 0.037(2) Uiso 0.50 1 d PD 2
F44X F 0.1181(6) 0.1926(8) 0.6391(5) 0.060(3) Uiso 0.50 1 d PD 2
F45X F 0.2368(7) 0.1704(9) 0.6677(5) 0.078(3) Uiso 0.50 1 d PD 2
C40 C 0.0689(3) -0.1287(4) 0.5545(3) 0.0304(14) Uani 1 1 d . .
F46 F -0.0001(2) -0.1044(3) 0.5194(2) 0.0493(12) Uani 1 1 d . .
F47 F 0.0629(2) -0.1398(3) 0.6088(2) 0.0415(10) Uani 1 1 d . .
F48 F 0.0848(2) -0.2110(3) 0.53548(17) 0.0320(8) Uani 1 1 d . .

loop_
_atom_site_aniso_label
_atom_site_aniso_U_11
_atom_site_aniso_U_22
_atom_site_aniso_U_33
_atom_site_aniso_U_23
_atom_site_aniso_U_13
_atom_site_aniso_U_12
Pb1 0.02248(12) 0.01521(12) 0.01771(13) -0.00023(8) 0.00540(9) -0.00245(7)
Pb2 0.02199(12) 0.01520(12) 0.01837(13) -0.00001(8) 0.00628(9) -0.00182(7)
Zn1 0.0214(3) 0.0153(3) 0.0266(4) -0.0006(3) 0.0060(3) -0.0037(2)
Zn2 0.0282(3) 0.0151(3) 0.0256(4) -0.0004(3) 0.0121(3) -0.0038(2)
O1 0.028(2) 0.023(2) 0.022(2) 0.0005(17) 0.0024(18) -0.0071(17)
O2 0.025(2) 0.021(2) 0.026(2) 0.0005(18) 0.0056(17) 0.0009(16)
O3 0.029(2) 0.021(2) 0.023(2) -0.0002(17) 0.0100(17) -0.0008(16)
O4 0.023(2) 0.020(2) 0.018(2) -0.0001(16) 0.0072(16) -0.0019(15)
O5 0.023(2) 0.019(2) 0.022(2) -0.0029(16) 0.0070(16) -0.0020(15)
O6 0.024(2) 0.020(2) 0.028(2) 0.0010(17) 0.0068(17) -0.0020(16)
O7 0.024(2) 0.022(2) 0.026(2) 0.0008(17) 0.0060(17) -0.0035(16)
O8 0.023(2) 0.017(2) 0.032(2) -0.0045(17) 0.0107(18) -0.0040(15)
O9 0.028(2) 0.022(2) 0.024(2) 0.0013(17) 0.0095(18) -0.0028(16)
O10 0.031(2) 0.023(2) 0.027(2) -0.0021(18) 0.0127(18) 0.0004(17)
O11 0.028(2) 0.021(2) 0.023(2) -0.0010(17) 0.0057(17) 0.0009(16)
O12 0.022(2) 0.021(2) 0.018(2) 0.0006(16) 0.0046(16) -0.0022(15)
O13 0.023(2) 0.018(2) 0.023(2) 0.0008(16) 0.0062(16) -0.0012(15)
O14 0.034(2) 0.018(2) 0.032(2) -0.0043(18) 0.0168(19) -0.0045(17)
O15 0.034(2) 0.025(2) 0.024(2) -0.0034(18) 0.0151(19) -0.0058(18)
O16 0.024(2) 0.017(2) 0.028(2) 0.0021(17) 0.0113(17) -0.0058(15)
C1 0.031(3) 0.026(3) 0.029(4) -0.001(3) 0.009(3) -0.004(2)
C2 0.029(3) 0.035(4) 0.023(3) 0.001(3) -0.003(3) -0.007(3)
C3 0.022(3) 0.034(3) 0.021(3) -0.001(3) 0.008(2) 0.001(2)
C4 0.045(4) 0.031(4) 0.030(4) -0.002(3) -0.002(3) -0.011(3)
C5 0.037(4) 0.034(4) 0.030(4) -0.001(3) 0.005(3) 0.003(3)
C6 0.022(3) 0.023(3) 0.022(3) 0.001(2) 0.005(2) 0.001(2)
C7 0.037(3) 0.021(3) 0.027(4) 0.002(3) 0.014(3) -0.002(2)
C8 0.023(3) 0.026(3) 0.023(3) 0.006(2) 0.009(2) 0.001(2)
C9 0.056(4) 0.026(3) 0.020(3) 0.002(3) 0.019(3) 0.003(3)
F7 0.065(3) 0.036(2) 0.030(2) -0.0064(18) 0.002(2) -0.002(2)
F8 0.097(4) 0.022(2) 0.033(2) -0.0015(18) 0.018(2) 0.011(2)
F9 0.078(3) 0.056(3) 0.058(3) -0.019(2) 0.049(3) -0.008(3)
C10 0.042(4) 0.027(3) 0.029(4) 0.003(3) 0.020(3) 0.001(3)
F10 0.068(3) 0.030(2) 0.050(3) 0.0037(19) 0.044(2) -0.0049(19)
F11 0.108(4) 0.038(3) 0.041(3) -0.006(2) 0.024(3) -0.038(3)
F12 0.072(3) 0.035(2) 0.103(4) 0.034(3) 0.058(3) 0.028(2)
C11 0.018(3) 0.021(3) 0.028(3) -0.001(2) 0.012(2) -0.001(2)
C12 0.020(3) 0.024(3) 0.031(3) 0.002(3) 0.009(2) 0.000(2)
C13 0.026(3) 0.022(3) 0.017(3) -0.002(2) 0.007(2) -0.001(2)
C14 0.022(3) 0.025(3) 0.029(3) -0.004(3) 0.011(2) -0.003(2)
F13 0.030(2) 0.026(2) 0.056(3) 0.0044(18) 0.0147(19) -0.0070(15)
F14 0.0269(19) 0.036(2) 0.041(2) -0.0025(18) 0.0056(17) -0.0104(16)
F15 0.039(2) 0.041(2) 0.053(3) -0.014(2) 0.032(2) -0.0150(18)
C15 0.031(3) 0.031(3) 0.029(4) 0.009(3) 0.011(3) 0.005(3)
F16 0.078(3) 0.063(3) 0.040(3) 0.023(2) 0.031(2) 0.026(3)
F17 0.031(2) 0.051(3) 0.080(4) 0.030(3) 0.017(2) 0.0119(19)
F18 0.064(3) 0.026(2) 0.060(3) 0.008(2) 0.001(3) 0.006(2)
C16 0.026(3) 0.025(3) 0.022(3) -0.004(2) 0.010(2) 0.000(2)
C17 0.021(3) 0.027(3) 0.027(3) -0.006(3) 0.006(2) -0.004(2)
C18 0.019(3) 0.022(3) 0.029(3) -0.007(2) 0.010(2) -0.003(2)
C19 0.026(3) 0.037(4) 0.034(4) 0.000(3) 0.009(3) -0.004(3)
C20 0.021(3) 0.024(3) 0.039(4) -0.007(3) 0.012(3) -0.003(2)
F22 0.049(2) 0.036(2) 0.064(3) -0.019(2) 0.042(2) -0.0177(19)
F23 0.029(2) 0.033(2) 0.049(3) -0.0071(19) 0.0031(17) -0.0132(16)
F24 0.033(2) 0.0214(19) 0.049(3) -0.0006(17) 0.0148(18) -0.0079(15)
C21 0.023(3) 0.025(3) 0.023(3) 0.005(2) 0.008(2) 0.001(2)
C22 0.033(3) 0.025(3) 0.030(4) 0.003(3) 0.013(3) 0.000(2)
C23 0.025(3) 0.025(3) 0.024(3) 0.002(2) 0.010(2) 0.002(2)
C24 0.038(4) 0.030(3) 0.023(3) 0.004(3) 0.012(3) 0.000(3)
F25 0.052(3) 0.035(2) 0.042(3) -0.0027(19) 0.014(2) -0.0222(19)
F26 0.047(3) 0.027(2) 0.081(4) 0.013(2) 0.028(2) 0.0096(18)
F27 0.076(3) 0.031(2) 0.044(3) 0.0045(19) 0.038(2) -0.008(2)
C25 0.045(4) 0.032(4) 0.023(4) 0.000(3) 0.018(3) 0.002(3)
F28 0.091(4) 0.066(3) 0.067(3) -0.026(3) 0.063(3) -0.024(3)
F29 0.137(5) 0.029(2) 0.037(3) -0.002(2) 0.023(3) 0.031(3)
F30 0.056(3) 0.060(3) 0.041(3) -0.022(2) 0.007(2) -0.001(2)
C26 0.023(3) 0.030(3) 0.022(3) -0.002(2) 0.009(2) 0.006(2)
C27 0.028(3) 0.027(3) 0.018(3) -0.002(2) 0.001(2) -0.001(2)
C28 0.024(3) 0.023(3) 0.029(3) 0.000(2) 0.009(3) -0.001(2)
C29 0.046(4) 0.027(4) 0.031(4) -0.004(3) 0.007(3) 0.006(3)
C30 0.040(4) 0.027(4) 0.034(4) -0.006(3) 0.004(3) -0.004(3)
F34 0.053(3) 0.034(2) 0.057(3) -0.002(2) -0.019(2) -0.0123(19)
F35 0.073(4) 0.045(3) 0.108(5) -0.042(3) 0.025(3) -0.001(3)
F36 0.094(4) 0.036(3) 0.044(3) 0.008(2) -0.010(3) -0.031(3)
C31 0.020(3) 0.018(3) 0.030(3) 0.003(2) 0.007(2) 0.001(2)
C32 0.028(3) 0.023(3) 0.032(4) 0.003(3) 0.014(3) 0.002(2)
C33 0.031(3) 0.023(3) 0.024(3) -0.001(2) 0.013(3) 0.000(2)
C34 0.022(3) 0.023(3) 0.044(4) 0.000(3) 0.010(3) -0.002(2)
F37 0.0276(19) 0.0251(19) 0.052(3) -0.0041(18) 0.0153(18) -0.0068(15)
F38 0.045(2) 0.034(2) 0.059(3) -0.003(2) 0.034(2) -0.0082(18)
F39 0.0213(19) 0.041(2) 0.080(3) 0.017(2) 0.003(2) -0.0038(17)
C35 0.043(4) 0.026(3) 0.030(4) -0.005(3) 0.019(3) -0.002(3)
F40 0.064(3) 0.048(3) 0.094(4) -0.027(3) 0.056(3) -0.008(2)
F41 0.074(3) 0.021(2) 0.060(3) -0.0081(19) 0.037(3) -0.0035(19)
F42 0.099(4) 0.057(3) 0.034(3) -0.020(2) 0.003(3) 0.018(3)
C36 0.028(3) 0.025(3) 0.020(3) 0.001(2) 0.005(2) -0.001(2)
C37 0.030(3) 0.024(3) 0.029(4) 0.004(3) 0.015(3) 0.000(2)
C38 0.017(3) 0.019(3) 0.028(3) 0.009(2) 0.006(2) 0.001(2)
C39 0.048(4) 0.029(4) 0.038(4) -0.008(3) 0.024(3) -0.009(3)
C40 0.019(3) 0.026(3) 0.049(4) 0.005(3) 0.014(3) -0.001(2)
F46 0.0216(19) 0.037(2) 0.081(3) 0.019(2) 0.002(2) -0.0050(16)
F47 0.046(2) 0.033(2) 0.057(3) 0.006(2) 0.033(2) -0.0081(17)
F48 0.032(2) 0.0232(19) 0.042(2) 0.0005(17) 0.0118(17) -0.0074(15)

loop_
_atom_type_symbol
_atom_type_description
_atom_type_scat_dispersion_real
_atom_type_scat_dispersion_imag
_atom_type_scat_source
C C 0.0033 0.0016 'International Tables Vol C Tables 4.2.6.8 and 6.1.1.4'
O O 0.0106 0.0060 'International Tables Vol C Tables 4.2.6.8 and 6.1.1.4'
F F 0.0171 0.0103 'International Tables Vol C Tables 4.2.6.8 and 6.1.1.4'
H H 0.0000 0.0000 'International Tables Vol C Tables 4.2.6.8 and 6.1.1.4'
Zn Zn 0.2839 1.4301 'International Tables Vol C Tables 4.2.6.8 and 6.1.1.4'
Pb Pb -3.3944 10.1111 'International Tables Vol C Tables 4.2.6.8 and 6.1.1.4'

loop_
_geom_angle_atom_site_label_1
_geom_angle_atom_site_label_2
_geom_angle_atom_site_label_3
_geom_angle
_geom_angle_site_symmetry_3
O2 Pb1 O3 74.94(14) .
O2 Pb1 O1 75.16(14) .
O3 Pb1 O1 75.84(14) .
O2 Pb1 O4 70.47(13) .
O3 Pb1 O4 72.56(13) .
O1 Pb1 O4 138.01(13) .
O2 Pb1 O5 65.52(13) .
O3 Pb1 O5 128.19(13) .
O1 Pb1 O5 121.29(13) .
O4 Pb1 O5 63.71(11) .
O2 Pb1 O16 135.07(13) 1_565
O3 Pb1 O16 67.42(13) 1_565
O1 Pb1 O16 72.65(13) 1_565
O4 Pb1 O16 117.73(11) 1_565
O5 Pb1 O16 159.40(12) 1_565
O10 Pb2 O11 75.01(14) .
O10 Pb2 O9 75.54(14) .
O11 Pb2 O9 76.63(14) .
O10 Pb2 O12 69.21(13) .
O11 Pb2 O12 72.08(13) .
O9 Pb2 O12 137.55(13) .
O10 Pb2 O13 65.80(13) .
O11 Pb2 O13 128.15(13) .
O9 Pb2 O13 121.51(12) .
O12 Pb2 O13 63.23(11) .
O10 Pb2 O8 136.08(13) .
O11 Pb2 O8 67.75(13) .
O9 Pb2 O8 73.94(13) .
O12 Pb2 O8 117.63(11) .
O13 Pb2 O8 158.05(12) .
O6 Zn1 O8 86.11(16) .
O6 Zn1 O5 90.13(16) .
O8 Zn1 O5 153.89(16) .
O6 Zn1 O7 160.24(17) .
O8 Zn1 O7 89.44(17) .
O5 Zn1 O7 85.43(16) .
O6 Zn1 O4 111.80(16) .
O8 Zn1 O4 115.70(15) .
O5 Zn1 O4 89.67(15) .
O7 Zn1 O4 87.46(16) .
O6 Zn1 C18 107.06(17) .
O8 Zn1 C18 20.96(17) .
O5 Zn1 C18 148.76(17) .
O7 Zn1 C18 69.50(17) .
O4 Zn1 C18 106.92(15) .
O6 Zn1 C13 20.64(16) .
O8 Zn1 C13 106.14(17) .
O5 Zn1 C13 69.95(16) .
O7 Zn1 C13 151.40(16) .
O4 Zn1 C13 106.15(16) .
C18 Zn1 C13 126.93(16) .
O6 Zn1 C11 69.64(16) .
O8 Zn1 C11 147.64(16) .
O5 Zn1 C11 20.87(16) .
O7 Zn1 C11 106.06(16) .
O4 Zn1 C11 93.64(15) .
C18 Zn1 C11 158.49(16) .
C13 Zn1 C11 49.23(16) .
O14 Zn2 O16 87.17(17) .
O14 Zn2 O15 162.65(18) .
O16 Zn2 O15 89.59(17) .
O14 Zn2 O13 89.84(16) .
O16 Zn2 O13 152.69(16) .
O15 Zn2 O13 85.24(16) .
O14 Zn2 O12 110.23(17) .
O16 Zn2 O12 117.06(16) .
O15 Zn2 O12 86.38(17) .
O13 Zn2 O12 89.39(15) .
O14 Zn2 C33 20.67(16) .
O16 Zn2 C33 107.20(17) .
O15 Zn2 C33 152.41(17) .
O13 Zn2 C33 69.72(16) .
O12 Zn2 C33 104.20(16) .
O14 Zn2 C38 108.16(17) .
O16 Zn2 C38 21.03(16) .
O15 Zn2 C38 69.17(16) .
O13 Zn2 C38 146.70(17) .
O12 Zn2 C38 109.10(15) .
C33 Zn2 C38 127.94(17) .
O14 Zn2 C31 69.35(16) .
O16 Zn2 C31 147.55(16) .
O15 Zn2 C31 106.08(17) .
O13 Zn2 C31 20.93(16) .
O12 Zn2 C31 92.60(15) .
C33 Zn2 C31 48.96(17) .
C38 Zn2 C31 157.06(15) .
C1 O1 Pb1 128.9(4) .
C1 O1 Zn2 137.4(4) 1_565
Pb1 O1 Zn2 88.10(12) 1_565
C3 O2 Pb1 130.8(4) .
C3 O2 Zn1 163.2(4) .
Pb1 O2 Zn1 64.44(9) .
C6 O3 Pb1 134.9(4) .
C8 O4 Zn1 135.0(4) .
C8 O4 Pb1 126.6(4) .
Zn1 O4 Pb1 96.65(14) .
C11 O5 Zn1 124.2(4) .
C11 O5 Pb1 122.1(3) .
Zn1 O5 Pb1 93.51(14) .
C13 O6 Zn1 125.6(4) .
C13 O6 Pb2 118.4(3) .
Zn1 O6 Pb2 98.26(15) .
C16 O7 Zn1 125.1(4) .
C16 O7 Pb1 135.6(4) .
Zn1 O7 Pb1 85.37(13) .
C18 O8 Zn1 124.6(4) .
C18 O8 Pb2 118.5(3) .
Zn1 O8 Pb2 105.49(15) .
C21 O9 Pb2 129.5(4) .
C21 O9 Zn1 137.9(4) .
Pb2 O9 Zn1 87.93(12) .
C23 O10 Pb2 131.4(4) .
C23 O10 Zn2 163.7(4) .
Pb2 O10 Zn2 64.34(9) .
C26 O11 Pb2 134.5(4) .
C28 O12 Zn2 135.6(4) .
C28 O12 Pb2 126.3(4) .
Zn2 O12 Pb2 96.40(14) .
C31 O13 Zn2 124.1(4) .
C31 O13 Pb2 121.9(3) .
Zn2 O13 Pb2 92.98(14) .
C33 O14 Zn2 125.3(4) .
C33 O14 Pb1 117.6(4) 1_545
Zn2 O14 Pb1 98.44(15) 1_545
C36 O15 Zn2 125.8(4) .
C36 O15 Pb2 137.4(4) .
Zn2 O15 Pb2 87.49(14) .
C38 O16 Zn2 124.8(4) .
C38 O16 Pb1 119.5(3) 1_545
Zn2 O16 Pb1 103.11(15) 1_545
O1 C1 C2 130.0(6) .
O1 C1 C4 112.7(6) .
C2 C1 C4 117.3(6) .
O1 C1 Pb1 34.0(3) .
C2 C1 Pb1 96.5(4) .
C4 C1 Pb1 145.6(4) .
O1 C1 Zn2 30.9(3) 1_565
C2 C1 Zn2 155.5(4) 1_565
C4 C1 Zn2 84.2(4) 1_565
Pb1 C1 Zn2 61.47(10) 1_565
C1 C2 C3 122.8(6) .
C1 C2 Pb1 62.0(3) .
C3 C2 Pb1 61.8(4) .
C1 C2 H2 118.6 .
C3 C2 H2 118.6 .
Pb1 C2 H2 169.8 .
O2 C3 C2 128.3(6) .
O2 C3 C5 114.7(6) .
C2 C3 C5 117.0(6) .
O2 C3 Pb1 32.6(3) .
C2 C3 Pb1 96.5(4) .
C5 C3 Pb1 145.5(4) .
F3 C4 F1 108.6(10) .
F3 C4 F2 111.0(9) .
F1 C4 F2 102.6(9) .
F3 C4 C1 109.4(8) .
F1 C4 C1 112.9(9) .
F2 C4 C1 112.2(7) .
C4 F1 Zn2 90.6(7) 1_565
C4 F3 Zn2 94.5(7) 1_565
F4 C5 F5 112.2(9) .
F4 C5 F6 105.6(9) .
F5 C5 F6 100.2(9) .
F4 C5 C3 116.1(7) .
F5 C5 C3 111.2(8) .
F6 C5 C3 110.1(7) .
O3 C6 C7 128.8(6) .
O3 C6 C9 114.7(5) .
C7 C6 C9 116.5(6) .
O3 C6 Pb1 29.9(3) .
C7 C6 Pb1 100.2(4) .
C9 C6 Pb1 142.3(4) .
C8 C7 C6 126.1(6) .
C8 C7 Pb1 67.4(3) .
C6 C7 Pb1 59.0(3) .
C8 C7 H7 116.9 .
C6 C7 H7 116.9 .
Pb1 C7 H7 173.5 .
O4 C8 C7 128.4(6) .
O4 C8 C10 115.0(5) .
C7 C8 C10 116.5(5) .
O4 C8 Zn1 28.3(3) .
C7 C8 Zn1 155.5(4) .
C10 C8 Zn1 87.2(3) .
O4 C8 Pb1 36.8(3) .
C7 C8 Pb1 91.8(4) .
C10 C8 Pb1 151.3(4) .
Zn1 C8 Pb1 64.11(11) .
F9 C9 F8 108.8(6) .
F9 C9 F7 107.5(5) .
F8 C9 F7 107.4(6) .
F9 C9 C6 112.6(6) .
F8 C9 C6 111.7(5) .
F7 C9 C6 108.5(5) .
F12 C10 F10 108.0(6) .
F12 C10 F11 107.7(6) .
F10 C10 F11 106.8(6) .
F12 C10 C8 110.2(5) .
F10 C10 C8 113.6(5) .
F11 C10 C8 110.2(5) .
F12 C10 Zn1 79.7(4) .
F10 C10 Zn1 171.1(5) .
F11 C10 Zn1 66.0(3) .
C8 C10 Zn1 66.2(3) .
C10 F11 Zn1 91.1(4) .
C10 F12 Zn1 78.1(4) .
O5 C11 C12 128.7(5) .
O5 C11 C14 115.2(5) .
C12 C11 C14 116.1(5) .
O5 C11 Zn1 34.9(3) .
C12 C11 Zn1 93.9(4) .
C14 C11 Zn1 150.0(4) .
O5 C11 Pb1 41.0(3) .
C12 C11 Pb1 140.9(4) .
C14 C11 Pb1 89.3(3) .
Zn1 C11 Pb1 64.76(10) .
C11 C12 C13 122.6(5) .
C11 C12 Zn1 61.5(3) .
C13 C12 Zn1 61.4(3) .
C11 C12 H12 118.7 .
C13 C12 H12 118.7 .
Zn1 C12 H12 174.5 .
O6 C13 C12 127.4(5) .
O6 C13 C15 113.9(5) .
C12 C13 C15 118.7(5) .
O6 C13 Zn1 33.8(3) .
C12 C13 Zn1 93.9(4) .
C15 C13 Zn1 146.9(4) .
O6 C13 Pb2 44.9(3) .
C12 C13 Pb2 133.8(4) .
C15 C13 Pb2 90.0(4) .
Zn1 C13 Pb2 69.05(11) .
F14 C14 F15 106.9(5) .
F14 C14 F13 107.4(5) .
F15 C14 F13 107.7(5) .
F14 C14 C11 112.6(5) .
F15 C14 C11 110.5(5) .
F13 C14 C11 111.5(5) .
F14 C14 Pb1 111.7(3) .
F15 C14 Pb1 138.4(4) .
F13 C14 Pb1 46.2(3) .
C11 C14 Pb1 67.9(3) .
C14 F13 Pb1 116.1(3) .
F16 C15 F17 107.7(6) .
F16 C15 F18 107.6(6) .
F17 C15 F18 106.8(6) .
F16 C15 C13 110.2(5) .
F17 C15 C13 113.2(5) .
F18 C15 C13 111.1(5) .
F16 C15 Pb2 120.8(4) .
F17 C15 Pb2 127.6(4) .
F18 C15 Pb2 42.6(3) .
C13 C15 Pb2 68.6(3) .
C15 F18 Pb2 121.7(4) .
O7 C16 C17 128.2(6) .
O7 C16 C19 114.2(5) .
C17 C16 C19 117.6(5) .
O7 C16 Zn1 34.4(3) .
C17 C16 Zn1 93.9(4) .
C19 C16 Zn1 148.3(4) .
O7 C16 Pb1 32.1(3) .
C17 C16 Pb1 142.8(4) .
C19 C16 Pb1 91.7(3) .
Zn1 C16 Pb1 58.33(10) .
C16 C17 C18 121.9(6) .
C16 C17 Zn1 61.5(3) .
C18 C17 Zn1 60.6(3) .
C16 C17 H17 119.0 .
C18 C17 H17 119.0 .
Zn1 C17 H17 175.7 .
O8 C18 C17 128.0(5) .
O8 C18 C20 114.4(5) .
C17 C18 C20 117.5(5) .
O8 C18 Zn1 34.5(3) .
C17 C18 Zn1 94.7(4) .
C20 C18 Zn1 145.3(4) .
O8 C18 Pb2 43.9(3) .
C17 C18 Pb2 136.2(4) .
C20 C18 Pb2 90.5(3) .
Zn1 C18 Pb2 72.39(12) .
F21 C19 F19 106.3(9) .
F21 C19 F20 109.1(9) .
F19 C19 F20 109.8(9) .
F21 C19 C16 112.2(7) .
F19 C19 C16 111.2(7) .
F20 C19 C16 108.1(7) .
C19 F19 Pb1 121.8(7) .
F23 C20 F24 108.4(5) .
F23 C20 F22 107.4(5) .
F24 C20 F22 107.6(5) .
F23 C20 C18 113.0(5) .
F24 C20 C18 111.5(5) .
F22 C20 C18 108.7(5) .
F23 C20 Pb2 115.0(4) .
F24 C20 Pb2 46.6(3) .
F22 C20 Pb2 135.4(4) .
C18 C20 Pb2 66.9(3) .
F23 C20 Zn1 135.2(4) .
F24 C20 Zn1 94.7(3) .
F22 C20 Zn1 100.9(3) .
C18 C20 Zn1 22.9(3) .
Pb2 C20 Zn1 56.86(8) .
C20 F24 Pb2 115.9(3) .
O9 C21 C22 130.0(6) .
O9 C21 C24 113.3(5) .
C22 C21 C24 116.7(5) .
O9 C21 Pb2 33.6(3) .
C22 C21 Pb2 96.7(4) .
C24 C21 Pb2 146.0(4) .
O9 C21 Zn1 30.6(3) .
C22 C21 Zn1 155.7(4) .
C24 C21 Zn1 84.6(3) .
Pb2 C21 Zn1 61.39(9) .
C21 C22 C23 123.0(6) .
C21 C22 Pb2 61.8(3) .
C23 C22 Pb2 61.6(4) .
C21 C22 H22 118.5 .
C23 C22 H22 118.5 .
Pb2 C22 H22 173.5 .
O10 C23 C22 127.9(6) .
O10 C23 C25 114.9(5) .
C22 C23 C25 117.2(6) .
O10 C23 Pb2 32.2(3) .
C22 C23 Pb2 96.5(4) .
C25 C23 Pb2 145.2(4) .
F26 C24 F27 107.9(5) .
F26 C24 F25 107.5(6) .
F27 C24 F25 106.2(5) .
F26 C24 C21 110.5(5) .
F27 C24 C21 114.0(5) .
F25 C24 C21 110.4(5) .
C24 F26 Zn1 97.5(4) .
F28 C25 F29 109.4(6) .
F28 C25 F30 106.1(6) .
F29 C25 F30 106.3(6) .
F28 C25 C23 113.7(6) .
F29 C25 C23 111.8(5) .
F30 C25 C23 109.1(5) .
O11 C26 C27 130.0(6) .
O11 C26 C29 113.7(5) .
C27 C26 C29 116.3(6) .
O11 C26 Pb2 30.2(3) .
C27 C26 Pb2 100.7(4) .
C29 C26 Pb2 142.0(4) .
C28 C27 C26 125.3(6) .
C28 C27 Pb2 67.2(3) .
C26 C27 Pb2 58.6(3) .
C28 C27 H27 117.4 .
C26 C27 H27 117.4 .
Pb2 C27 H27 171.4 .
O12 C28 C27 128.9(6) .
O12 C28 C30 115.1(5) .
C27 C28 C30 116.0(6) .
O12 C28 Zn2 27.9(3) .
C27 C28 Zn2 156.0(4) .
C30 C28 Zn2 87.5(4) .
O12 C28 Pb2 37.1(3) .
C27 C28 Pb2 92.1(4) .
C30 C28 Pb2 151.2(4) .
Zn2 C28 Pb2 64.08(11) .
F33 C29 F31 112.9(10) .
F33 C29 F32 106.7(11) .
F31 C29 F32 100.0(10) .
F33 C29 C26 115.7(8) .
F31 C29 C26 110.4(8) .
F32 C29 C26 110.0(9) .
F36 C30 F35 107.9(6) .
F36 C30 F34 107.1(6) .
F35 C30 F34 107.6(6) .
F36 C30 C28 110.8(6) .
F35 C30 C28 109.9(6) .
F34 C30 C28 113.4(6) .
F36 C30 Zn2 58.5(3) .
F35 C30 Zn2 90.0(4) .
F34 C30 Zn2 160.7(5) .
C28 C30 Zn2 65.8(3) .
C30 F35 Zn2 69.0(4) .
C30 F36 Zn2 99.2(4) .
O13 C31 C32 128.8(5) .
O13 C31 C34 114.7(5) .
C32 C31 C34 116.5(5) .
O13 C31 Zn2 34.9(3) .
C32 C31 Zn2 94.0(4) .
C34 C31 Zn2 149.4(4) .
O13 C31 Pb2 41.1(3) .
C32 C31 Pb2 140.8(4) .
C34 C31 Pb2 88.7(3) .
Zn2 C31 Pb2 64.48(11) .
C31 C32 C33 122.3(6) .
C31 C32 Zn2 61.6(3) .
C33 C32 Zn2 61.0(3) .
C31 C32 H32 118.8 .
C33 C32 H32 118.8 .
Zn2 C32 H32 175.0 .
O14 C33 C32 128.0(6) .
O14 C33 C35 113.4(5) .
C32 C33 C35 118.5(5) .
O14 C33 Zn2 34.0(3) .
C32 C33 Zn2 94.4(4) .
C35 C33 Zn2 146.2(4) .
O14 C33 Pb1 45.4(3) 1_545
C32 C33 Pb1 132.1(4) 1_545
C35 C33 Pb1 91.6(3) 1_545
Zn2 C33 Pb1 69.27(12) 1_545
F37 C34 F39 107.3(5) .
F37 C34 F38 107.9(5) .
F39 C34 F38 107.1(5) .
F37 C34 C31 111.9(5) .
F39 C34 C31 110.2(5) .
F38 C34 C31 112.3(5) .
F37 C34 Pb2 45.7(3) .
F39 C34 Pb2 136.7(4) .
F38 C34 Pb2 113.3(4) .
C31 C34 Pb2 68.4(3) .
C34 F37 Pb2 116.9(3) .
F42 C35 F41 107.1(6) .
F42 C35 F40 108.8(6) .
F41 C35 F40 107.2(6) .
F42 C35 C33 109.4(6) .
F41 C35 C33 111.0(5) .
F40 C35 C33 113.1(6) .
F42 C35 Pb1 121.6(4) 1_545
F41 C35 Pb1 44.3(3) 1_545
F40 C35 Pb1 126.8(5) 1_545
C33 C35 Pb1 66.8(3) 1_545
C35 F41 Pb1 119.8(4) 1_545
O15 C36 C37 127.4(6) .
O15 C36 C39 114.6(5) .
C37 C36 C39 118.0(6) .
O15 C36 Zn2 33.9(3) .
C37 C36 Zn2 93.5(4) .
C39 C36 Zn2 148.5(4) .
O15 C36 Pb2 30.5(3) .
C37 C36 Pb2 143.9(4) .
C39 C36 Pb2 91.3(4) .
Zn2 C36 Pb2 59.00(11) .
C38 C37 C36 123.3(6) .
C38 C37 Zn2 61.4(3) .
C36 C37 Zn2 62.0(3) .
C38 C37 H37 118.4 .
C36 C37 H37 118.4 .
Zn2 C37 H37 175.6 .
O16 C38 C37 127.6(5) .
O16 C38 C40 113.8(5) .
C37 C38 C40 118.3(5) .
O16 C38 Zn2 34.2(2) .
C37 C38 Zn2 94.1(4) .
C40 C38 Zn2 145.1(4) .
O16 C38 Pb1 43.2(3) 1_545
C37 C38 Pb1 136.7(4) 1_545
C40 C38 Pb1 91.1(3) 1_545
Zn2 C38 Pb1 70.72(12) 1_545
F43 C39 F45 106.1(8) .
F43 C39 F44 112.8(8) .
F45 C39 F44 105.0(8) .
F43 C39 C36 113.9(7) .
F45 C39 C36 109.6(7) .
F44 C39 C36 108.8(7) .
C39 F43 Pb2 111.8(6) .
F47 C40 F48 108.0(5) .
F47 C40 F46 107.3(5) .
F48 C40 F46 106.6(5) .
F47 C40 C38 112.7(6) .
F48 C40 C38 112.3(5) .
F46 C40 C38 109.7(5) .
F47 C40 Pb1 112.3(4) 1_545
F48 C40 Pb1 48.3(3) 1_545
F46 C40 Pb1 138.1(4) 1_545
C38 C40 Pb1 66.8(3) 1_545
C40 F48 Pb1 114.2(3) 1_545

loop_
_geom_bond_atom_site_label_1
_geom_bond_atom_site_label_2
_geom_bond_distance
_geom_bond_site_symmetry_2
Pb1 O2 2.368(4) .
Pb1 O3 2.375(4) .
Pb1 O1 2.397(4) .
Pb1 O4 2.672(4) .
Pb1 O5 2.838(4) .
Pb1 O16 2.935(4) 1_565
Pb2 O10 2.368(4) .
Pb2 O11 2.382(4) .
Pb2 O9 2.395(4) .
Pb2 O12 2.685(4) .
Pb2 O13 2.852(4) .
Pb2 O8 2.904(4) .
Zn1 O6 2.000(4) .
Zn1 O8 2.005(4) .
Zn1 O5 2.025(4) .
Zn1 O7 2.032(4) .
Zn1 O4 2.103(4) .
Zn1 C18 2.917(6) .
Zn1 C13 2.926(6) .
Zn1 C11 2.927(5) .
Zn2 O14 2.004(4) .
Zn2 O16 2.005(4) .
Zn2 O15 2.026(4) .
Zn2 O13 2.033(4) .
Zn2 O12 2.098(4) .
Zn2 C33 2.924(6) .
Zn2 C38 2.929(6) .
Zn2 C31 2.938(6) .
O1 C1 1.258(7) .
O1 Zn2 3.173(4) 1_565
O2 C3 1.258(8) .
O3 C6 1.252(7) .
O4 C8 1.276(7) .
O5 C11 1.261(7) .
O6 C13 1.268(7) .
O7 C16 1.253(7) .
O8 C18 1.267(7) .
O9 C21 1.256(7) .
O10 C23 1.252(7) .
O11 C26 1.249(7) .
O12 C28 1.272(7) .
O13 C31 1.268(7) .
O14 C33 1.265(7) .
O14 Pb1 3.079(4) 1_545
O15 C36 1.258(7) .
O16 C38 1.280(7) .
O16 Pb1 2.935(4) 1_545
C1 C2 1.388(9) .
C1 C4 1.559(9) .
C1 Zn2 4.186(7) 1_565
C2 C3 1.394(9) .
C2 H2 0.9500 .
C3 C5 1.535(9) .
C4 F3 1.316(12) .
C4 F1 1.327(12) .
C4 F2 1.361(10) .
F1 Zn2 4.091(15) 1_565
F3 Zn2 4.007(13) 1_565
F3X Zn2 3.624(10) 1_565
C5 F4 1.285(11) .
C5 F5 1.311(12) .
C5 F6 1.331(12) .
C6 C7 1.403(8) .
C6 C9 1.537(9) .
C7 C8 1.381(9) .
C7 H7 0.9500 .
C8 C10 1.533(8) .
C9 F9 1.323(8) .
C9 F8 1.333(7) .
C9 F7 1.349(8) .
C10 F12 1.322(8) .
C10 F10 1.326(7) .
C10 F11 1.331(8) .
C11 C12 1.389(8) .
C11 C14 1.538(8) .
C12 C13 1.390(8) .
C12 H12 0.9500 .
C13 C15 1.524(8) .
C14 F14 1.335(7) .
C14 F15 1.335(7) .
C14 F13 1.342(7) .
C15 F16 1.311(8) .
C15 F17 1.320(7) .
C15 F18 1.326(8) .
C16 C17 1.392(8) .
C16 C19 1.532(9) .
C17 C18 1.396(9) .
C17 H17 0.9500 .
C18 C20 1.536(8) .
C19 F21 1.303(11) .
C19 F19 1.317(11) .
C19 F20 1.320(11) .
C20 F23 1.327(7) .
C20 F24 1.334(7) .
C20 F22 1.344(7) .
C21 C22 1.388(9) .
C21 C24 1.534(8) .
C22 C23 1.412(8) .
C22 H22 0.9500 .
C23 C25 1.533(9) .
C24 F26 1.327(8) .
C24 F27 1.331(7) .
C24 F25 1.339(8) .
C25 F28 1.312(7) .
C25 F29 1.317(8) .
C25 F30 1.347(8) .
C26 C27 1.399(9) .
C26 C29 1.559(9) .
C27 C28 1.374(9) .
C27 H27 0.9500 .
C28 C30 1.545(9) .
C29 F33 1.258(11) .
C29 F31 1.325(12) .
C29 F32 1.339(14) .
C30 F36 1.318(8) .
C30 F35 1.319(8) .
C30 F34 1.324(8) .
C31 C32 1.382(8) .
C31 C34 1.542(8) .
C32 C33 1.391(8) .
C32 H32 0.9500 .
C33 C35 1.538(8) .
C33 Pb1 3.832(6) 1_545
C34 F37 1.331(7) .
C34 F39 1.332(7) .
C34 F38 1.333(8) .
C35 F42 1.318(8) .
C35 F41 1.320(8) .
C35 F40 1.323(8) .
C35 Pb1 4.169(7) 1_545
F41 Pb1 3.353(5) 1_545
C36 C37 1.383(8) .
C36 C39 1.537(9) .
C37 C38 1.382(9) .
C37 H37 0.9500 .
C38 C40 1.526(8) .
C38 Pb1 3.735(6) 1_545
C39 F43 1.291(10) .
C39 F45 1.341(11) .
C39 F44 1.367(11) .
C40 F47 1.335(8) .
C40 F48 1.337(7) .
C40 F46 1.343(7) .
C40 Pb1 4.062(6) 1_545
F48 Pb1 3.326(4) 1_545
